data_7047185
loop_
_publ_author_name
'Reinig, Regina R.'
'Fought, Ellie L.'
'Ellern, Arkady'
'Windus, Theresa L.'
'Sadow, Aaron D.'

_publ_section_title
;
 Cobalt(ii) acyl intermediates in carbon-carbon bond formation and
 oxygenation.
;
_journal_issue 35
_journal_name_full 'Dalton transactions (Cambridge, England : 2003)'
_journal_page_first 12147
_journal_page_last 12161
_journal_paper_doi 10.1039/c8dt02661k
_journal_volume 47
_journal_year 2018
_chemical_formula_sum 'C26 H38 B Co N3 O5'
_chemical_formula_weight 542.33
_space_group_crystal_system triclinic
_space_group_IT_number 2
_space_group_name_Hall '-P 1'
_space_group_name_H-M_alt 'P -1'
_symmetry_space_group_name_Hall '-P 1'
_symmetry_space_group_name_H-M 'P -1'
_atom_sites_solution_hydrogens geom
_atom_sites_solution_primary direct
_atom_sites_solution_secondary difmap
_audit_update_record
;
2018-05-28 deposited with the CCDC.
2018-07-26 downloaded from the CCDC.
;
_cell_angle_alpha 90.193(3)
_cell_angle_beta 112.684(2)
_cell_angle_gamma 114.132(2)
_cell_formula_units_Z 2
_cell_length_a 10.8101(6)
_cell_length_b 11.5931(7)
_cell_length_c 13.7312(8)
_cell_measurement_reflns_used 9890
_cell_measurement_temperature 173.(2)
_cell_measurement_theta_max 28.9258
_cell_measurement_theta_min 2.3022
_cell_volume 1422.21(15)
_computing_cell_refinement 'SAINT V8.38A (Bruker AXS Inc., 2017)'
_computing_data_collection 'APEX3 Suite (Bruker AXS, 2017)'
_computing_data_reduction 'SAINT V8.38A (Bruker AXS Inc., 2017)'
_computing_molecular_graphics 'APEX2 Suite (Bruker AXS, 2017)'
_computing_publication_material 'APEX2 Suite (Bruker AXS, 2017)'
_computing_structure_refinement 'SHELXL-2016/6 (Sheldrick, 2016)'
_computing_structure_solution 'SHELXS-2013 (Sheldrick, 2015)'
_diffrn_ambient_temperature 173.(2)
_diffrn_detector_area_resol_mean 10.4167
_diffrn_measured_fraction_theta_full 0.998
_diffrn_measured_fraction_theta_max 0.998
_diffrn_measurement_device_type 'Bruker D8 Venture Diffractometer'
_diffrn_measurement_method
;

calculated with 99% coverage BRUKER QUINN strategy.
\w and \f scans, narrow frame width
;
_diffrn_radiation_monochromator 'multi-layer mirror'
_diffrn_radiation_type 'MoK\a '
_diffrn_radiation_wavelength 0.71073
_diffrn_reflns_av_R_equivalents 0.0545
_diffrn_reflns_av_unetI/netI 0.0282
_diffrn_reflns_limit_h_max 14
_diffrn_reflns_limit_h_min -14
_diffrn_reflns_limit_k_max 15
_diffrn_reflns_limit_k_min -15
_diffrn_reflns_limit_l_max 18
_diffrn_reflns_limit_l_min -18
_diffrn_reflns_number 73741
_diffrn_reflns_theta_full 29.18
_diffrn_reflns_theta_max 29.18
_diffrn_reflns_theta_min 2.25
_diffrn_source 'microfocus sealed tube'
_diffrn_source_type 'sealed tube'
_exptl_absorpt_coefficient_mu 0.641
_exptl_absorpt_correction_T_max 0.94
_exptl_absorpt_correction_T_min 0.87
_exptl_absorpt_correction_type multi-scan
_exptl_absorpt_process_details
;

SADABS-2016/2 - Bruker AXS area detector scaling and
absorption correction'
;
_exptl_crystal_colour purple
_exptl_crystal_density_diffrn 1.266
_exptl_crystal_density_method 'not measured'
_exptl_crystal_description block
_exptl_crystal_F_000 574
_exptl_crystal_size_max 0.230
_exptl_crystal_size_mid 0.180
_exptl_crystal_size_min 0.090
_refine_diff_density_max 0.486
_refine_diff_density_min -0.539
_refine_ls_extinction_method none
_refine_ls_goodness_of_fit_ref 1.189
_refine_ls_hydrogen_treatment constr
_refine_ls_matrix_type full
_refine_ls_number_parameters 332
_refine_ls_number_reflns 7665
_refine_ls_number_restraints 0
_refine_ls_restrained_S_all 1.189
_refine_ls_R_factor_all 0.0554
_refine_ls_R_factor_gt 0.0385
_refine_ls_shift/su_max 0.001
_refine_ls_shift/su_mean 0.000
_refine_ls_structure_factor_coef Fsqd
_refine_ls_weighting_details 'w=1/[\s^2^(Fo^2^)+(0.0579P)^2^+0.5294P] where P=(Fo^2^+2Fc^2^)/3'
_refine_ls_weighting_scheme calc
_refine_ls_wR_factor_gt 0.1065
_refine_ls_wR_factor_ref 0.1182
_reflns_number_gt 6319
_reflns_number_total 7665
_reflns_threshold_expression 'I > 2\s(I)'
_cod_data_source_file c8dt02661k2.cif
_cod_data_source_block I_CCDC2
_cod_depositor_comments
;
The following automatic conversions were performed:

'_exptl_absorpt_correction_type' value 'Multi-Scan' changed to
'multi-scan' according to
/home/data/users/saulius/crontab/automatic-downloads/rss-feeds/RSC/lib/dictionaries/cif_core.dic
dictionary named 'cif_core.dic' version 2.4.2 from 2011-04-26.

Automatic conversion script
Id: cif_fix_values 4973 2017-02-22 13:04:09Z antanas 

 Adding full bibliography for 7047177--7047187.cif.
;
_cod_database_code 7047185

loop_
_space_group_symop_operation_xyz
'x, y, z'
'-x, -y, -z'

loop_
_atom_site_type_symbol
_atom_site_label
_atom_site_fract_x
_atom_site_fract_y
_atom_site_fract_z
_atom_site_U_iso_or_equiv
_atom_site_adp_type
_atom_site_calc_flag
_atom_site_refinement_flags_adp
_atom_site_refinement_flags_posn
_atom_site_occupancy
Co Co1 0.60790(3) 0.36882(2) 0.23955(2) 0.01913(8) Uani d . . 1
B B1 0.4502(2) 0.06639(17) 0.21023(15) 0.0165(3) Uani d . . 1
C C1 0.3224(3) 0.3675(2) -0.0085(2) 0.0481(7) Uani d . . 1
H H1A 0.39112 0.452288 0.038255 0.072 Uiso calc U R 1
H H1B 0.237866 0.373269 -0.06632 0.072 Uiso calc U R 1
H H1C 0.37525 0.338999 -0.039564 0.072 Uiso calc U R 1
C C2 0.2652(2) 0.27200(18) 0.05662(16) 0.0255(4) Uani d . . 1
C C3 0.1986(3) 0.3191(3) 0.1174(3) 0.0569(7) Uani d . . 1
H H3A 0.155963 0.252157 0.154214 0.085 Uiso calc U R 1
H H3B 0.119817 0.338509 0.066825 0.085 Uiso calc U R 1
H H3C 0.277092 0.39712 0.170507 0.085 Uiso calc U R 1
C C4 0.1570(2) 0.13680(19) -0.00993(18) 0.0343(5) Uani d . . 1
H H4A 0.052589 0.117456 -0.024818 0.041 Uiso calc U R 1
H H4B 0.16391 0.127694 -0.079114 0.041 Uiso calc U R 1
C C5 0.34387(18) 0.12733(16) 0.13307(13) 0.0180(3) Uani d . . 1
C C6 0.8101(3) 0.3602(2) 0.0816(2) 0.0392(5) Uani d . . 1
H H6A 0.714845 0.331564 0.017874 0.059 Uiso calc U R 1
H H6B 0.888454 0.366586 0.059647 0.059 Uiso calc U R 1
H H6C 0.837077 0.444652 0.119502 0.059 Uiso calc U R 1
C C7 0.7945(2) 0.26395(18) 0.15570(16) 0.0246(4) Uani d . . 1
C C8 0.9351(2) 0.3091(2) 0.26029(19) 0.0393(5) Uani d . . 1
H H8A 0.953272 0.389965 0.298528 0.059 Uiso calc U R 1
H H8B 1.020648 0.322824 0.244573 0.059 Uiso calc U R 1
H H8C 0.922146 0.243541 0.305225 0.059 Uiso calc U R 1
C C9 0.7441(2) 0.12699(19) 0.10096(18) 0.0315(4) Uani d . . 1
H H9A 0.699881 0.117801 0.021722 0.038 Uiso calc U R 1
H H9B 0.829502 0.105336 0.123531 0.038 Uiso calc U R 1
C C10 0.59056(19) 0.12230(16) 0.17595(14) 0.0189(3) Uani d . . 1
C C11 0.8193(3) 0.3730(3) 0.5201(2) 0.0561(8) Uani d . . 1
H H11A 0.850755 0.312113 0.499794 0.084 Uiso calc U R 1
H H11B 0.863394 0.396753 0.598612 0.084 Uiso calc U R 1
H H11C 0.853101 0.450429 0.48994 0.084 Uiso calc U R 1
C C12 0.6500(2) 0.31092(17) 0.47649(14) 0.0257(4) Uani d . . 1
C C13 0.5952(4) 0.4019(3) 0.5035(2) 0.0613(9) Uani d . . 1
H H13A 0.630095 0.479885 0.474287 0.092 Uiso calc U R 1
H H13B 0.634457 0.425044 0.581752 0.092 Uiso calc U R 1
H H13C 0.485581 0.359856 0.471933 0.092 Uiso calc U R 1
C C14 0.5894(3) 0.18121(19) 0.51102(16) 0.0345(5) Uani d . . 1
H H14A 0.67165 0.169784 0.567969 0.041 Uiso calc U R 1
H H14B 0.51512 0.175401 0.538418 0.041 Uiso calc U R 1
C C15 0.52176(19) 0.14754(16) 0.33200(13) 0.0184(3) Uani d . . 1
C C16 0.36961(19) -0.08627(16) 0.20484(13) 0.0181(3) Uani d . . 1
C C17 0.4447(2) -0.16323(17) 0.22071(16) 0.0250(4) Uani d . . 1
H H17 0.54632 -0.124931 0.231304 0.03 Uiso calc U R 1
C C18 0.3752(2) -0.29440(18) 0.22149(17) 0.0298(4) Uani d . . 1
H H18 0.429271 -0.343974 0.232075 0.036 Uiso calc U R 1
C C19 0.2281(2) -0.35192(17) 0.20687(16) 0.0286(4) Uani d . . 1
H H19 0.179859 -0.44143 0.206175 0.034 Uiso calc U R 1
C C20 0.1512(2) -0.27860(18) 0.19323(16) 0.0278(4) Uani d . . 1
H H20 0.050291 -0.317357 0.184372 0.033 Uiso calc U R 1
C C21 0.2214(2) -0.14806(17) 0.19247(15) 0.0228(4) Uani d . . 1
H H21 0.16687 -0.099073 0.183233 0.027 Uiso calc U R 1
C C22 0.7251(2) 0.60309(18) 0.28272(16) 0.0269(4) Uani d . . 1
C C23 0.7835(3) 0.7493(2) 0.3070(2) 0.0398(5) Uani d . . 1
H H23A 0.731504 0.775656 0.241012 0.048 Uiso calc U R 1
H H23B 0.754303 0.76996 0.362425 0.048 Uiso calc U R 1
C C24 0.9479(3) 0.8297(2) 0.3449(3) 0.0510(7) Uani d . . 1
H H24A 0.980433 0.803088 0.294185 0.061 Uiso calc U R 1
H H24B 1.000523 0.812651 0.415979 0.061 Uiso calc U R 1
C C25 0.9938(3) 0.9721(2) 0.3544(3) 0.0567(7) Uani d . . 1
H H25A 0.945204 0.989191 0.282388 0.068 Uiso calc U R 1
H H25B 0.955504 0.997173 0.401591 0.068 Uiso calc U R 1
C C26 1.1597(4) 1.0560(3) 0.3983(5) 0.115(2) Uani d . . 1
H H26A 1.208987 1.043235 0.471121 0.173 Uiso calc U R 1
H H26B 1.179145 1.146529 0.40049 0.173 Uiso calc U R 1
H H26C 1.199162 1.033069 0.351863 0.173 Uiso calc U R 1
N N1 0.38761(16) 0.24858(14) 0.13602(12) 0.0211(3) Uani d . . 1
N N2 0.66810(16) 0.24350(14) 0.18355(13) 0.0217(3) Uani d . . 1
N N3 0.58671(17) 0.27071(14) 0.35829(12) 0.0206(3) Uani d . . 1
O O1 0.20409(14) 0.05153(12) 0.05636(10) 0.0242(3) Uani d . . 1
O O2 0.63246(15) 0.04447(12) 0.13671(11) 0.0254(3) Uani d . . 1
O O3 0.51956(15) 0.08442(12) 0.41386(10) 0.0254(3) Uani d . . 1
O O4 0.58807(18) 0.53637(14) 0.25280(18) 0.0518(5) Uani d . . 1
O O5 0.80697(18) 0.55202(14) 0.29032(16) 0.0432(4) Uani d . . 1

loop_
_atom_site_aniso_label
_atom_site_aniso_U_11
_atom_site_aniso_U_22
_atom_site_aniso_U_33
_atom_site_aniso_U_12
_atom_site_aniso_U_13
_atom_site_aniso_U_23
Co1 0.02074(13) 0.01281(12) 0.02155(13) 0.00595(9) 0.00837(10) 0.00321(8)
B1 0.0163(8) 0.0131(8) 0.0180(8) 0.0060(7) 0.0059(7) 0.0025(6)
C1 0.0368(12) 0.0388(13) 0.0461(14) 0.0081(10) 0.0048(11) 0.0248(11)
C2 0.0211(8) 0.0206(8) 0.0322(10) 0.0107(7) 0.0071(8) 0.0099(7)
C3 0.0493(15) 0.0601(17) 0.077(2) 0.0378(14) 0.0274(15) 0.0061(15)
C4 0.0266(10) 0.0250(9) 0.0351(11) 0.0093(8) -0.0003(8) 0.0127(8)
C5 0.0171(7) 0.0169(7) 0.0178(8) 0.0059(6) 0.0070(6) 0.0029(6)
C6 0.0479(13) 0.0339(11) 0.0473(13) 0.0161(10) 0.0334(11) 0.0166(10)
C7 0.0236(9) 0.0225(9) 0.0306(9) 0.0081(7) 0.0167(8) 0.0038(7)
C8 0.0256(10) 0.0433(12) 0.0415(12) 0.0098(9) 0.0131(9) 0.0005(10)
C9 0.0356(11) 0.0270(10) 0.0389(11) 0.0112(8) 0.0257(9) 0.0040(8)
C10 0.0201(8) 0.0177(8) 0.0183(8) 0.0086(6) 0.0072(6) 0.0019(6)
C11 0.0356(13) 0.0549(16) 0.0341(13) -0.0038(11) -0.0021(10) 0.0112(11)
C12 0.0350(10) 0.0183(8) 0.0175(8) 0.0085(7) 0.0087(7) 0.0011(6)
C13 0.121(3) 0.0600(17) 0.0424(14) 0.0640(19) 0.0477(17) 0.0193(13)
C14 0.0481(13) 0.0231(9) 0.0183(9) 0.0057(9) 0.0114(9) 0.0003(7)
C15 0.0180(8) 0.0178(8) 0.0184(8) 0.0074(6) 0.0072(6) 0.0047(6)
C16 0.0206(8) 0.0146(7) 0.0149(7) 0.0059(6) 0.0056(6) 0.0020(6)
C17 0.0248(9) 0.0192(8) 0.0326(10) 0.0098(7) 0.0137(8) 0.0076(7)
C18 0.0396(11) 0.0192(9) 0.0381(11) 0.0168(8) 0.0198(9) 0.0095(8)
C19 0.0370(11) 0.0143(8) 0.0288(10) 0.0060(7) 0.0140(8) 0.0037(7)
C20 0.0218(9) 0.0215(9) 0.0312(10) 0.0030(7) 0.0096(8) 0.0059(7)
C21 0.0215(8) 0.0197(8) 0.0257(9) 0.0093(7) 0.0084(7) 0.0065(7)
C22 0.0298(10) 0.0221(9) 0.0258(9) 0.0102(7) 0.0102(8) 0.0057(7)
C23 0.0371(12) 0.0199(9) 0.0566(15) 0.0098(9) 0.0174(11) 0.0009(9)
C24 0.0382(13) 0.0259(11) 0.081(2) 0.0077(10) 0.0245(13) -0.0012(12)
C25 0.0592(17) 0.0247(11) 0.0723(19) 0.0037(11) 0.0306(15) 0.0004(12)
C26 0.074(2) 0.0430(18) 0.205(6) -0.0179(17) 0.083(3) -0.035(3)
N1 0.0206(7) 0.0168(7) 0.0231(7) 0.0090(6) 0.0060(6) 0.0052(6)
N2 0.0208(7) 0.0181(7) 0.0270(8) 0.0062(6) 0.0135(6) 0.0030(6)
N3 0.0243(7) 0.0163(7) 0.0171(7) 0.0070(6) 0.0069(6) 0.0019(5)
O1 0.0187(6) 0.0181(6) 0.0246(6) 0.0052(5) 0.0015(5) 0.0056(5)
O2 0.0313(7) 0.0186(6) 0.0321(7) 0.0108(5) 0.0194(6) 0.0025(5)
O3 0.0348(7) 0.0170(6) 0.0174(6) 0.0070(5) 0.0090(5) 0.0040(5)
O4 0.0299(8) 0.0179(7) 0.0951(15) 0.0103(6) 0.0148(9) 0.0046(8)
O5 0.0350(8) 0.0197(7) 0.0745(12) 0.0099(6) 0.0253(8) 0.0045(7)

loop_
_atom_type_symbol
_atom_type_description
_atom_type_scat_dispersion_real
_atom_type_scat_dispersion_imag
_atom_type_scat_source
C C 0.0033 0.0016 'International Tables Vol C Tables 4.2.6.8 and 6.1.1.4'
H H 0.0000 0.0000 'International Tables Vol C Tables 4.2.6.8 and 6.1.1.4'
B B 0.0013 0.0007 'International Tables Vol C Tables 4.2.6.8 and 6.1.1.4'
Co Co 0.3494 0.9721 'International Tables Vol C Tables 4.2.6.8 and 6.1.1.4'
N N 0.0061 0.0033 'International Tables Vol C Tables 4.2.6.8 and 6.1.1.4'
O O 0.0106 0.0060 'International Tables Vol C Tables 4.2.6.8 and 6.1.1.4'

loop_
_geom_angle_atom_site_label_1
_geom_angle_atom_site_label_2
_geom_angle_atom_site_label_3
_geom_angle
N3 Co1 O4 113.25(8)
N3 Co1 N2 90.76(6)
O4 Co1 N2 154.95(8)
N3 Co1 N1 90.70(6)
O4 Co1 N1 98.47(6)
N2 Co1 N1 87.79(6)
N3 Co1 O5 115.22(7)
O4 Co1 O5 60.94(6)
N2 Co1 O5 103.32(6)
N1 Co1 O5 151.22(7)
N3 Co1 C22 118.19(6)
O4 Co1 C22 30.78(6)
N2 Co1 C22 131.09(6)
N1 Co1 C22 126.83(6)
O5 Co1 C22 30.16(6)
C16 B1 C5 115.82(14)
C16 B1 C15 111.73(14)
C5 B1 C15 105.62(13)
C16 B1 C10 117.63(14)
C5 B1 C10 100.88(13)
C15 B1 C10 103.63(13)
C2 C1 H1A 109.5
C2 C1 H1B 109.5
H1A C1 H1B 109.5
C2 C1 H1C 109.5
H1A C1 H1C 109.5
H1B C1 H1C 109.5
N1 C2 C1 110.82(16)
N1 C2 C3 107.92(18)
C1 C2 C3 111.7(2)
N1 C2 C4 101.15(14)
C1 C2 C4 113.08(19)
C3 C2 C4 111.54(19)
C2 C3 H3A 109.5
C2 C3 H3B 109.5
H3A C3 H3B 109.5
C2 C3 H3C 109.5
H3A C3 H3C 109.5
H3B C3 H3C 109.5
O1 C4 C2 104.79(15)
O1 C4 H4A 110.8
C2 C4 H4A 110.8
O1 C4 H4B 110.8
C2 C4 H4B 110.8
H4A C4 H4B 108.9
N1 C5 O1 114.91(15)
N1 C5 B1 123.18(15)
O1 C5 B1 121.81(14)
C7 C6 H6A 109.5
C7 C6 H6B 109.5
H6A C6 H6B 109.5
C7 C6 H6C 109.5
H6A C6 H6C 109.5
H6B C6 H6C 109.5
N2 C7 C6 111.02(16)
N2 C7 C8 107.51(16)
C6 C7 C8 111.70(18)
N2 C7 C9 100.65(14)
C6 C7 C9 113.02(17)
C8 C7 C9 112.28(18)
C7 C8 H8A 109.5
C7 C8 H8B 109.5
H8A C8 H8B 109.5
C7 C8 H8C 109.5
H8A C8 H8C 109.5
H8B C8 H8C 109.5
O2 C9 C7 104.60(14)
O2 C9 H9A 110.8
C7 C9 H9A 110.8
O2 C9 H9B 110.8
C7 C9 H9B 110.8
H9A C9 H9B 108.9
N2 C10 O2 115.04(15)
N2 C10 B1 122.44(15)
O2 C10 B1 122.52(14)
C12 C11 H11A 109.5
C12 C11 H11B 109.5
H11A C11 H11B 109.5
C12 C11 H11C 109.5
H11A C11 H11C 109.5
H11B C11 H11C 109.5
N3 C12 C13 110.19(17)
N3 C12 C11 108.16(17)
C13 C12 C11 111.7(2)
N3 C12 C14 101.62(14)
C13 C12 C14 112.9(2)
C11 C12 C14 111.74(19)
C12 C13 H13A 109.5
C12 C13 H13B 109.5
H13A C13 H13B 109.5
C12 C13 H13C 109.5
H13A C13 H13C 109.5
H13B C13 H13C 109.5
O3 C14 C12 105.03(15)
O3 C14 H14A 110.7
C12 C14 H14A 110.7
O3 C14 H14B 110.7
C12 C14 H14B 110.7
H14A C14 H14B 108.8
N3 C15 O3 115.30(15)
N3 C15 B1 124.87(15)
O3 C15 B1 119.79(14)
C17 C16 C21 115.95(16)
C17 C16 B1 122.89(15)
C21 C16 B1 120.96(15)
C18 C17 C16 122.18(18)
C18 C17 H17 118.9
C16 C17 H17 118.9
C19 C18 C17 119.93(18)
C19 C18 H18 120.0
C17 C18 H18 120.0
C18 C19 C20 119.59(17)
C18 C19 H19 120.2
C20 C19 H19 120.2
C19 C20 C21 120.00(18)
C19 C20 H20 120.0
C21 C20 H20 120.0
C20 C21 C16 122.32(17)
C20 C21 H21 118.8
C16 C21 H21 118.8
O5 C22 O4 120.51(18)
O5 C22 C23 122.62(18)
O4 C22 C23 116.87(18)
O5 C22 Co1 63.03(11)
O4 C22 Co1 57.49(10)
C23 C22 Co1 174.36(15)
C24 C23 C22 117.1(2)
C24 C23 H23A 108.0
C22 C23 H23A 108.0
C24 C23 H23B 108.0
C22 C23 H23B 108.0
H23A C23 H23B 107.3
C23 C24 C25 113.8(2)
C23 C24 H24A 108.8
C25 C24 H24A 108.8
C23 C24 H24B 108.8
C25 C24 H24B 108.8
H24A C24 H24B 107.7
C26 C25 C24 115.1(3)
C26 C25 H25A 108.5
C24 C25 H25A 108.5
C26 C25 H25B 108.5
C24 C25 H25B 108.5
H25A C25 H25B 107.5
C25 C26 H26A 109.5
C25 C26 H26B 109.5
H26A C26 H26B 109.5
C25 C26 H26C 109.5
H26A C26 H26C 109.5
H26B C26 H26C 109.5
C5 N1 C2 109.83(14)
C5 N1 Co1 116.90(12)
C2 N1 Co1 133.19(11)
C10 N2 C7 109.64(14)
C10 N2 Co1 117.42(12)
C7 N2 Co1 132.78(11)
C15 N3 C12 110.18(14)
C15 N3 Co1 116.38(12)
C12 N3 Co1 132.81(11)
C5 O1 C4 106.15(13)
C10 O2 C9 106.28(14)
C15 O3 C14 107.22(14)
C22 O4 Co1 91.73(12)
C22 O5 Co1 86.81(12)

loop_
_geom_bond_atom_site_label_1
_geom_bond_atom_site_label_2
_geom_bond_distance
Co1 N3 2.0228(15)
Co1 O4 2.0543(16)
Co1 N2 2.0681(15)
Co1 N1 2.0727(15)
Co1 O5 2.1734(15)
Co1 C22 2.4349(19)
B1 C16 1.608(2)
B1 C5 1.635(2)
B1 C15 1.636(2)
B1 C10 1.641(3)
C1 C2 1.510(3)
C1 H1A 0.98
C1 H1B 0.98
C1 H1C 0.98
C2 N1 1.482(2)
C2 C3 1.514(3)
C2 C4 1.525(3)
C3 H3A 0.98
C3 H3B 0.98
C3 H3C 0.98
C4 O1 1.458(2)
C4 H4A 0.99
C4 H4B 0.99
C5 N1 1.282(2)
C5 O1 1.358(2)
C6 C7 1.514(3)
C6 H6A 0.98
C6 H6B 0.98
C6 H6C 0.98
C7 N2 1.486(2)
C7 C8 1.519(3)
C7 C9 1.534(3)
C8 H8A 0.98
C8 H8B 0.98
C8 H8C 0.98
C9 O2 1.459(2)
C9 H9A 0.99
C9 H9B 0.99
C10 N2 1.287(2)
C10 O2 1.352(2)
C11 C12 1.517(3)
C11 H11A 0.98
C11 H11B 0.98
C11 H11C 0.98
C12 N3 1.482(2)
C12 C13 1.509(3)
C12 C14 1.534(3)
C13 H13A 0.98
C13 H13B 0.98
C13 H13C 0.98
C14 O3 1.459(2)
C14 H14A 0.99
C14 H14B 0.99
C15 N3 1.282(2)
C15 O3 1.346(2)
C16 C17 1.400(2)
C16 C21 1.400(2)
C17 C18 1.396(3)
C17 H17 0.95
C18 C19 1.379(3)
C18 H18 0.95
C19 C20 1.381(3)
C19 H19 0.95
C20 C21 1.391(2)
C20 H20 0.95
C21 H21 0.95
C22 O5 1.225(3)
C22 O4 1.247(3)
C22 C23 1.531(3)
C23 C24 1.492(3)
C23 H23A 0.99
C23 H23B 0.99
C24 C25 1.506(3)
C24 H24A 0.99
C24 H24B 0.99
C25 C26 1.504(4)
C25 H25A 0.99
C25 H25B 0.99
C26 H26A 0.98
C26 H26B 0.98
C26 H26C 0.98
